data_2004401
loop_
_publ_author_name
'Bien, J. T.'
'Shang, M.'
'Smith, B. D.'

_publ_section_title
;
 7,7'-Bis[(aza-18-crown-6)carbonyl]thioindigo
;
_journal_issue 1
_journal_name_full 'Acta Crystallographica Section C'
_journal_page_first 183
_journal_page_last 186
_journal_paper_doi 10.1107/S0108270195012455
_journal_volume 52
_journal_year 1996
_chemical_formula_sum 'C42 H54 N2 O14 S2'
_chemical_formula_weight 875.03
_space_group_IT_number 2
_symmetry_cell_setting triclinic
_symmetry_space_group_name_Hall '-P 1'
_symmetry_space_group_name_H-M 'P -1'
_atom_type_scat_source 'Cromer & Waber (1974)'
_cell_angle_alpha 97.29(2)
_cell_angle_beta 104.51(2)
_cell_angle_gamma 105.49(2)
_cell_formula_units_Z 1
_cell_length_a 9.267(2)
_cell_length_b 10.344(3)
_cell_length_c 12.149(2)
_cell_measurement_reflns_used 25
_cell_measurement_temperature 293
_cell_measurement_theta_max 14
_cell_measurement_theta_min 12
_cell_volume 1062.8(5)
_diffrn_measurement_device 'Enraf-Nonius CAD-4'
_diffrn_measurement_method '\w/2\q scans'
_diffrn_radiation_type MoK\a
_diffrn_radiation_wavelength 0.71073
_diffrn_reflns_limit_h_max 0
_diffrn_reflns_limit_h_min -10
_diffrn_reflns_limit_k_max 11
_diffrn_reflns_limit_k_min -11
_diffrn_reflns_limit_l_max 13
_diffrn_reflns_limit_l_min -13
_diffrn_reflns_number 2955
_diffrn_reflns_theta_max 26
_diffrn_standards_decay_% 2.9
_diffrn_standards_interval_count 200
_diffrn_standards_interval_time 120
_diffrn_standards_number 3
_exptl_absorpt_coefficient_mu 0.185
_exptl_absorpt_correction_T_max 0.9961
_exptl_absorpt_correction_T_min 0.9671
_exptl_absorpt_correction_type 'empirical via \y scan (North, Phillips & Mathews, 1968)'
_exptl_crystal_colour pink
_exptl_crystal_density_diffrn 1.367
_exptl_crystal_description plate
_exptl_crystal_size_max 0.38
_exptl_crystal_size_mid 0.17
_exptl_crystal_size_min 0.07
_refine_diff_density_max 0.37(4)
_refine_diff_density_min -0.24(4)
_refine_ls_extinction_method none
_refine_ls_goodness_of_fit_obs 2.256
_refine_ls_hydrogen_treatment 'noref but located from difference Fourier maps'
_refine_ls_number_parameters 298
_refine_ls_number_reflns 1994
_refine_ls_R_factor_obs 0.05085
_refine_ls_shift/esd_max 0.03
_refine_ls_structure_factor_coef F
_refine_ls_weighting_details w=1/\s^2^(F)
_refine_ls_weighting_scheme calc
_refine_ls_wR_factor_obs 0.06747
_reflns_number_observed 1994
_reflns_number_total 2955
_reflns_observed_criterion I>3\s(I)
_cod_data_source_file ka1145.cif
_cod_data_source_block ka1145a
_cod_depositor_comments
;
The following automatic conversions were performed:

'_refine_ls_weighting_scheme' value ' w=1/\s^2^(F)' was changed to
'calc'. New tag '_refine_ls_weighting_details' was created. The value
of the new tag was set to 'w=1/\s^2^(F)'.

Automatic conversion script
Id: cif_fix_values 3143 2015-03-26 13:38:13Z robertas 
;
_cod_original_cell_volume 1062.7(5)
_cod_database_code 2004401

loop_
_symmetry_equiv_pos_as_xyz
x,y,z
-x,-y,-z

loop_
_atom_site_label
_atom_site_fract_x
_atom_site_fract_y
_atom_site_fract_z
_atom_site_B_iso_or_equiv
C(1) .5600(4) .5127(3) .4767(3) 3.59(8)
C(2) .6444(4) .4122(3) .4563(3) 3.76(9)
O(1) .6132(3) .2996(2) .4819(2) 5.21(7)
C(3) .7664(4) .4692(3) .4031(3) 3.50(8)
C(4) .8652(4) .4058(4) .3687(3) 4.32(9)
C(5) .9732(4) .4739(4) .3187(3) 4.50(10)
C(6) .9834(4) .6083(4) .3058(3) 4.35(9)
C(7) .8854(4) .6742(3) .3403(3) 3.81(9)
C(8) .7715(4) .6013(3) .3864(3) 3.49(8)
S .63050(10) .66343(9) .43002(9) 4.01(2)
C(9) .8806(4) .8133(4) .3192(3) 4.26(9)
O(2) .7535(3) .8264(3) .2724(3) 6.78(8)
N 1.0129(3) .9212(3) .3529(3) 4.22(7)
C(10) 1.1636(5) .9223(4) .4265(3) 4.80(10)
C(11) 1.2960(5) .9604(4) .3737(4) 5.50(10)
O(3) 1.2560(3) .8719(3) .2652(2) 5.28(7)
C(12) 1.3898(5) .8611(5) .2301(4) 6.80(10)
C(13) 1.4975(5) .9928(5) .2233(5) 7.50(10)
O(4) 1.4198(3) 1.0505(3) .1385(3) 6.71(8)
C(14) 1.5291(6) 1.1636(6) .1180(6) 9.3(2)
C(15) 1.463(2) 1.234(2) .0290(10) 16.5(5)
C(15)' 1.4790(10) 1.2610(10) .0890(10) 10.7(3)
O(5) 1.3700(10) 1.2961(9) .0568(7) 11.2(3)
O(5)' 1.4148(8) 1.3324(6) .1621(6) 8.3(2)
C(16) 1.3880(10) 1.4440(10) .1319(7) 15.0(3)
C(17) 1.2465(7) 1.4557(6) .0572(6) 10.9(2)
O(6) 1.1196(4) 1.4112(4) .1008(3) 9.30(10)
C(18) 1.0410(10) 1.2580(10) .0270(10) 8.9(4)
C(18)' .9760(10) 1.3245(8) .0390(8) 5.7(2)
C(19) .9517(9) 1.1859(5) .0588(5) 10.5(2)
O(7) .9664(4) 1.1759(3) .1758(3) 6.32(8)
C(20) .9969(5) 1.0557(4) .1996(4) 5.50(10)
C(21) .9983(5) 1.0518(4) .3232(4) 4.50(10)
H(4) .856 .307 .383 4.7
H(5) 1.041 .439 .288 4.9
H(6) 1.075 .663 .279 4.8
H(101) 1.155 .841 .438 5.3
H(102) 1.197 .984 .499 5.3
H(111) 1.331 1.059 .366 6.2
H(112) 1.380 .935 .437 6.2
H(121) 1.343 .800 .154 7.4
H(122) 1.439 .807 .293 7.4
H(131) 1.591 .969 .209 8.0
H(132) 1.531 1.086 .315 8.0
H(141) 1.612 1.217 .207 10.3
H(142) 1.608 1.119 .067 10.3
H(161) 1.474 1.474 .096 14.8
H(162) 1.415 1.498 .208 14.8
H(171) 1.224 1.389 -0.021 12.8
H(172) 1.268 1.545 .046 12.8
H(191) 1.038 1.155 .037 11.9
H(192) .835 1.113 -0.014 11.9
H(201) .936 .990 .160 5.9
H(202) 1.113 1.054 .199 5.9
H(211) 1.094 1.120 .389 1.8
H(212) .885 1.072 .335 3.9

loop_
_geom_angle_atom_site_label_1
_geom_angle_atom_site_label_2
_geom_angle_atom_site_label_3
_geom_angle_site_symmetry_1
_geom_angle
_geom_angle_publ_flag
C(1) C(1) C(2) 2_666 123.3(3) yes
C(1) C(1) S 2_666 124.3(3) yes
C(2) C(1) S . 112.4(3) yes
C(1) C(2) O(1) . 123.2(4) yes
C(1) C(2) C(3) . 110.1(3) yes
O(1) C(2) C(3) . 126.7(4) yes
C(2) C(3) C(4) . 127.2(3) yes
C(2) C(3) C(8) . 111.9(3) yes
C(4) C(3) C(8) . 120.9(3) yes
C(3) C(4) C(5) . 119.9(4) yes
C(4) C(5) C(6) . 119.6(4) yes
C(5) C(6) C(7) . 121.4(4) yes
C(6) C(7) C(8) . 118.2(3) yes
C(6) C(7) C(9) . 124.0(4) yes
C(8) C(7) C(9) . 117.5(3) yes
C(3) C(8) C(7) . 119.9(4) yes
C(3) C(8) S . 114.7(3) yes
C(7) C(8) S . 125.5(3) yes
C(1) S C(8) . 91.0(2) yes
C(7) C(9) O(2) . 118.4(3) yes
C(7) C(9) N . 120.6(3) yes
O(2) C(9) N . 121.0(4) yes
C(9) N C(10) . 125.1(3) yes
C(9) N C(21) . 116.9(3) yes
C(10) N C(21) . 117.7(3) yes
C(3) C(4) H(4) . 118.1 no
C(5) C(4) H(4) . 122.0 no
C(4) C(5) H(5) . 127.4 no
C(6) C(5) H(5) . 113.0 no
C(5) C(6) H(6) . 119.1 no
C(7) C(6) H(6) . 119.1 no
N C(10) C(11) . 114.2(3) no
N C(10) H(101) . 107.6 no
N C(10) H(102) . 112.8 no
C(11) C(10) H(101) . 106.6 no
C(11) C(10) H(102) . 105.8 no
H(101) C(10) H(102) . 109.5 no
C(10) C(11) O(3) . 109.5(3) no
C(10) C(11) H(111) . 115.8 no
C(10) C(11) H(112) . 97.1 no
O(3) C(11) H(111) . 110.3 no
O(3) C(11) H(112) . 110.5 no
H(111) C(11) H(112) . 113.0 no
C(11) O(3) C(12) . 113.3(3) no
O(3) C(12) C(13) . 115.1(4) no
O(3) C(12) H(121) . 103.2 no
O(3) C(12) H(122) . 100.9 no
C(13) C(12) H(121) . 110.8 no
C(13) C(12) H(122) . 116.0 no
H(121) C(12) H(122) . 109.8 no
C(12) C(13) O(4) . 110.0(3) no
C(12) C(13) H(131) . 105.0 no
C(12) C(13) H(132) . 111.9 no
O(4) C(13) H(131) . 115.3 no
O(4) C(13) H(132) . 100.7 no
H(131) C(13) H(132) . 114.2 no
C(13) O(4) C(14) . 109.9(3) no
O(4) C(14) C(15) . 115.8(7) no
O(4) C(14) C(15)' . 116.8(7) no
O(4) C(14) H(141) . 104.3 no
O(4) C(14) H(142) . 108.0 no
C(15) C(14) H(141) . 124.8 no
C(15) C(14) H(142) . 97.3 no
C(15)' C(14) H(141) . 99.7 no
C(15)' C(14) H(142) . 120.7 no
H(141) C(14) H(142) . 104.9 no
C(14) C(15) O(5) . 114.0(10) no
C(14) C(15)' O(5) . 146.0(10) no
C(14) C(15)' O(5)' . 121.0(10) no
C(15) O(5) C(16) . 136.4(9) no
C(15)' O(5) C(16) . 112.2(7) no
C(15)' O(5)' C(16) . 115.7(9) no
O(5) C(16) C(17) . 94.1(6) no
O(5) C(16) H(161) . 81.2 no
O(5) C(16) H(162) . 146 no
O(5)' C(16) C(17) . 128.0(7) no
O(5)' C(16) H(161) . 99.3 no
O(5)' C(16) H(162) . 98.1 no
C(17) C(16) H(161) . 108.4 no
C(17) C(16) H(162) . 111 no
H(161) C(16) H(162) . 110.5 no
C(16) C(17) O(6) . 111.2(7) no
C(16) C(17) H(171) . 105.2 no
C(16) C(17) H(172) . 107.5 no
O(6) C(17) H(171) . 108.0 no
O(6) C(17) H(172) . 115.5 no
H(171) C(17) H(172) . 108.9 no
C(17) O(6) C(18) . 100.6(6) no
C(17) O(6) C(18)' . 125.8(6) no
O(6) C(18) C(19) . 117.0(10) no
O(6) C(18) H(191) . 139.2 no
C(18)' C(18) C(19) . 83.0(10) no
C(19) C(18) H(191) . 54.3 no
O(6) C(18)' C(19) . 112.9(7) no
C(18) C(19) O(7) . 125.6(7) no
C(18) C(19) H(191) . 59.8 no
C(18) C(19) H(192) . 116.7 no
C(18)' C(19) O(7) . 114.1(5) no
C(18)' C(19) H(191) . 105.9 no
C(18)' C(19) H(192) . 107.5 no
O(7) C(19) H(191) . 107.1 no
O(7) C(19) H(192) . 117.8 no
H(191) C(19) H(192) . 103.3 no
C(19) O(7) C(20) . 112.3(4) no
O(7) C(20) C(21) . 107.3(4) no
O(7) C(20) H(201) . 113.6 no
O(7) C(20) H(202) . 113.6 no
C(21) C(20) H(201) . 108.7 no
C(21) C(20) H(202) . 103.7 no
H(201) C(20) H(202) . 109.4 no
N C(21) C(20) . 111.5(3) no
N C(21) H(211) . 99.5 no
N C(21) H(212) . 112.6 no
C(20) C(21) H(211) . 117.7 no
C(20) C(21) H(212) . 107.8 no
H(211) C(21) H(212) . 107.7 no

loop_
_geom_bond_atom_site_label_1
_geom_bond_atom_site_label_2
_geom_bond_site_symmetry_2
_geom_bond_distance
_geom_bond_publ_flag
C(1) C(1) 2_666 1.350(5) yes
C(1) C(2) . 1.489(5) yes
C(1) S . 1.744(4) yes
C(2) O(1) . 1.221(4) yes
C(2) C(3) . 1.466(5) yes
C(3) C(4) . 1.373(6) yes
C(3) C(8) . 1.397(5) yes
C(4) C(5) . 1.379(6) yes
C(5) C(6) . 1.399(6) yes
C(6) C(7) . 1.384(6) yes
C(7) C(8) . 1.404(5) yes
C(7) C(9) . 1.502(5) yes
C(8) S . 1.764(4) yes
C(9) O(2) . 1.223(5) yes
C(9) N . 1.348(4) yes
N C(10) . 1.454(5) yes
N C(21) . 1.473(5) yes
C(4) H(4) . 1.046 no
C(5) H(5) . 0.934 no
C(6) H(6) . 1.036 no
C(10) C(11) . 1.507(7) no
C(10) H(101) . 0.853 no
C(10) H(102) . 0.942 no
C(11) O(3) . 1.407(5) no
C(11) H(111) . 1.011 no
C(11) H(112) . 1.062 no
O(3) C(12) . 1.434(6) no
C(12) C(13) . 1.483(6) no
C(12) H(121) . 0.974 no
C(12) H(122) . 1.078 no
C(13) O(4) . 1.396(6) no
C(13) H(131) . 1.012 no
C(13) H(132) . 1.285 no
O(4) C(14) . 1.422(6) no
C(14) C(15) . 1.48(2) no
C(14) C(15)' . 1.270(10) no
C(14) H(141) . 1.128 no
C(14) H(142) . 1.204 no
C(15) C(15)' . 0.71(2) no
C(15) O(5) . 1.29(2) no
C(15)' O(5) . 1.16(2) no
C(15)' O(5)' . 1.43(2) no
O(5) O(5)' . 1.220(10) no
O(5) C(16) . 1.620(10) no
O(5)' C(16) . 1.320(10) no
C(16) C(17) . 1.440(10) no
C(16) H(161) . 1.00 no
C(16) H(162) . 0.948 no
C(17) O(6) . 1.400(9) no
C(17) H(171) . 1.041 no
C(17) H(172) . 0.923 no
O(6) C(18) . 1.590(10) no
O(6) C(18)' . 1.355(8) no
C(18) C(18)' . 1.05(2) no
C(18) C(19) . 1.140(10) no
C(18) H(191) . 1.07 no
C(18)' C(19) . 1.450(10) no
C(19) O(7) . 1.413(6) no
C(19) H(191) . 1.009 no
C(19) H(192) . 1.202 no
O(7) C(20) . 1.396(5) no
C(20) C(21) . 1.503(6) no
C(20) H(201) . 0.769 no
C(20) H(202) . 1.084 no
C(21) H(211) . 1.043 no
C(21) H(212) . 1.160 no
